data_1566147
loop_
_publ_author_name
'Maestri, Giovanni'
'Serafino, Andrea'
'Chiminelli, Maurizio'
'Balestri, Davide'
'Marchi\`o, Luciano'
'Bigi, Franca'
'Maggi, Raimondo'
'Malacria, Max'

_publ_section_title
;
 Dimerizing Cascades of Enallenamides Reveal the Visible-Light- Promoted
 Activation of Cumulated C-C Double Bonds
;
_journal_name_full 'Chemical Science'
_journal_paper_doi 10.1039/D1SC06719B
_journal_year 2022
_chemical_formula_moiety 'C40 H38 N2 O2'
_chemical_formula_sum 'C40 H38 N2 O2'
_chemical_formula_weight 578.72
_space_group_crystal_system triclinic
_space_group_IT_number 2
_space_group_name_Hall '-P 1'
_space_group_name_H-M_alt 'P -1'
_atom_sites_solution_hydrogens geom
_atom_sites_solution_primary dual
_audit_creation_date 2021-04-12
_audit_creation_method
;
Olex2 1.2
(compiled 2018.05.29 svn.r3508 for OlexSys, GUI svn.r5506)
;
_audit_update_record
;
2021-09-15 deposited with the CCDC.	2022-01-25 downloaded from the CCDC.
;
_cell_angle_alpha 107.2720(10)
_cell_angle_beta 102.9910(10)
_cell_angle_gamma 90.2390(10)
_cell_formula_units_Z 2
_cell_length_a 10.4645(2)
_cell_length_b 12.4559(2)
_cell_length_c 12.5578(2)
_cell_measurement_reflns_used 9827
_cell_measurement_temperature 200
_cell_measurement_theta_max 70.293
_cell_measurement_theta_min 3.794
_cell_volume 1518.60(5)
_computing_cell_refinement 'SAINT V8.38A (?, 2016)'
_computing_data_reduction 'SAINT V8.38A (?, 2016)'
_computing_molecular_graphics 'Olex2 (Dolomanov et al., 2009)'
_computing_publication_material 'Olex2 (Dolomanov et al., 2009)'
_computing_structure_refinement 'ShelXL (Sheldrick, 2015)'
_computing_structure_solution 'ShelXT (Sheldrick, 2015)'
_diffrn_ambient_temperature 200
_diffrn_detector_area_resol_mean 7.4
_diffrn_measured_fraction_theta_full 0.997
_diffrn_measured_fraction_theta_max 0.994
_diffrn_measurement_device_type 'Bruker D8 venture PhotonII area detector'
_diffrn_measurement_method 'omega and theta scans'
_diffrn_radiation_monochromator 'multilayer mirror optics'
_diffrn_radiation_type CuK\a
_diffrn_radiation_wavelength 1.54178
_diffrn_reflns_av_R_equivalents 0.0343
_diffrn_reflns_av_unetI/netI 0.0174
_diffrn_reflns_Laue_measured_fraction_full 0.997
_diffrn_reflns_Laue_measured_fraction_max 0.994
_diffrn_reflns_limit_h_max 12
_diffrn_reflns_limit_h_min -12
_diffrn_reflns_limit_k_max 15
_diffrn_reflns_limit_k_min -15
_diffrn_reflns_limit_l_max 15
_diffrn_reflns_limit_l_min -15
_diffrn_reflns_number 48468
_diffrn_reflns_point_group_measured_fraction_full 0.997
_diffrn_reflns_point_group_measured_fraction_max 0.994
_diffrn_reflns_theta_full 67.679
_diffrn_reflns_theta_max 70.436
_diffrn_reflns_theta_min 3.794
_diffrn_source microfocus
_exptl_absorpt_coefficient_mu 0.603
_exptl_absorpt_correction_T_max 0.7533
_exptl_absorpt_correction_T_min 0.6706
_exptl_absorpt_correction_type multi-scan
_exptl_absorpt_process_details
;
SADABS-2016/2 (Bruker,2016/2) was used for absorption correction.
wR2(int) was 0.0668 before and 0.0529 after correction.
The Ratio of minimum to maximum transmission is 0.8902.
The \l/2 correction factor is Not present.
;
_exptl_crystal_colour 'clear light colourless'
_exptl_crystal_colour_lustre clear
_exptl_crystal_colour_modifier light
_exptl_crystal_colour_primary colourless
_exptl_crystal_density_diffrn 1.266
_exptl_crystal_description block
_exptl_crystal_F_000 616
_exptl_crystal_size_max 0.15
_exptl_crystal_size_mid 0.14
_exptl_crystal_size_min 0.14
_refine_diff_density_max 0.317
_refine_diff_density_min -0.259
_refine_diff_density_rms 0.034
_refine_ls_extinction_method none
_refine_ls_goodness_of_fit_ref 1.061
_refine_ls_hydrogen_treatment constr
_refine_ls_matrix_type full
_refine_ls_number_parameters 461
_refine_ls_number_reflns 5765
_refine_ls_number_restraints 0
_refine_ls_restrained_S_all 1.061
_refine_ls_R_factor_all 0.0601
_refine_ls_R_factor_gt 0.0517
_refine_ls_shift/su_max 0.000
_refine_ls_shift/su_mean 0.000
_refine_ls_structure_factor_coef Fsqd
_refine_ls_weighting_details 'w=1/[\s^2^(Fo^2^)+(0.0744P)^2^+0.4552P] where P=(Fo^2^+2Fc^2^)/3'
_refine_ls_weighting_scheme calc
_refine_ls_wR_factor_gt 0.1420
_refine_ls_wR_factor_ref 0.1503
_reflns_Friedel_coverage 0.000
_reflns_number_gt 4824
_reflns_number_total 5765
_reflns_threshold_expression 'I > 2\s(I)'
_cod_data_source_file d1sc06719b2.cif
_cod_data_source_block as520a_0m
_cod_database_code 1566147
_shelx_shelxl_version_number 2014/7
_shelx_space_group_comment
;
The symmetry employed for this shelxl refinement is uniquely defined
by the following loop, which should always be used as a source of
symmetry information in preference to the above space-group names.
They are only intended as comments.
;
_olex2_refinement_description
;
1. Fixed Uiso
 At 1.2 times of:
  All C(H) groups, All C(H,H) groups, All C(H,H,H,H) groups
 At 1.5 times of:
  All C(H,H,H) groups
2. Others
 Sof(H34C)=Sof(H34D)=Sof(C40A)=Sof(H40A)=Sof(C39A)=Sof(H39A)=Sof(C38A)=
 Sof(H38A)=Sof(C37A)=Sof(H37A)=Sof(C36A)=Sof(H36A)=Sof(C35A)=1-FVAR(1)
 Sof(C35)=Sof(C40)=Sof(H40)=Sof(C39)=Sof(H39)=Sof(C38)=Sof(H38)=Sof(C37)=
 Sof(H37)=Sof(C36)=Sof(H36)=Sof(H34A)=Sof(H34B)=FVAR(1)
 Sof(H27C)=Sof(H27D)=Sof(C31A)=Sof(H31A)=Sof(C30A)=Sof(H30A)=Sof(C29A)=
 Sof(H29A)=Sof(C28A)=Sof(C33A)=Sof(H33A)=Sof(C32A)=Sof(H32A)=1-FVAR(2)
 Sof(H27A)=Sof(H27B)=Sof(C30)=Sof(H30)=Sof(C29)=Sof(H29)=Sof(C28)=Sof(C33)=
 Sof(H33)=Sof(C32)=Sof(H32)=Sof(C31)=Sof(H31)=FVAR(2)
3.a Ternary CH refined with riding coordinates:
 C8(H8), C2(H2), C10(H10)
3.b Secondary CH2 refined with riding coordinates:
 C6(H6A,H6B), C27(H27A,H27B), C27(H27C,H27D), C34(H34A,H34B), C34(H34C,H34D)
3.c Aromatic/amide H refined with riding coordinates:
 C5(H5), C22(H22), C26(H26), C40(H40), C39(H39), C38(H38), C37(H37), C36(H36),
 C15(H15), C23(H23), C24(H24), C25(H25), C19(H19), C17(H17), C18(H18), C16(H16),
  C30(H30), C29(H29), C33(H33), C32(H32), C31(H31), C40A(H40A), C39A(H39A),
 C38A(H38A), C37A(H37A), C36A(H36A), C31A(H31A), C30A(H30A), C29A(H29A),
 C33A(H33A), C32A(H32A)
3.d Fitted hexagon refined as free rotating group:
 C35(C40,C39,C38,C37,C36), C30(C29,C28,C33,C32,C31), C40A(C39A,C38A,C37A,C36A,
 C35A), C31A(C30A,C29A,C28A,C33A,C32A)
3.e X=CH2 refined with riding coordinates:
 C20(H20A,H20B)
3.f Idealised Me refined as rotating group:
 C11(H11A,H11B,H11C), C12(H12A,H12B,H12C)
;
_olex2_submission_special_instructions 'No special instructions were received'

loop_
_space_group_symop_operation_xyz
'x, y, z'
'-x, -y, -z'

loop_
_atom_site_label
_atom_site_type_symbol
_atom_site_fract_x
_atom_site_fract_y
_atom_site_fract_z
_atom_site_U_iso_or_equiv
_atom_site_adp_type
_atom_site_occupancy
_atom_site_site_symmetry_order
_atom_site_calc_flag
_atom_site_refinement_flags_posn
_atom_site_refinement_flags_adp
_atom_site_refinement_flags_occupancy
_atom_site_disorder_assembly
_atom_site_disorder_group
O2 O 0.49322(13) 0.63190(10) 0.55925(10) 0.0595(3) Uani 1 1 d . . . . .
O1 O 0.29091(13) 0.43553(11) 0.93736(10) 0.0600(3) Uani 1 1 d . . . . .
N2 N 0.49013(13) 0.61391(11) 0.73180(11) 0.0448(3) Uani 1 1 d . . . . .
N1 N 0.13329(14) 0.47195(12) 0.79878(13) 0.0514(4) Uani 1 1 d . . . . .
C1 C 0.18459(16) 0.49844(13) 0.63237(14) 0.0475(4) Uani 1 1 d . . . . .
C13 C 0.43260(17) 0.63800(13) 0.63319(14) 0.0466(4) Uani 1 1 d . . . . .
C9 C 0.31832(16) 0.68501(13) 0.83158(14) 0.0472(4) Uani 1 1 d . . . . .
C8 C 0.27080(17) 0.74390(13) 0.74022(15) 0.0503(4) Uani 1 1 d . . . . .
H8 H 0.1737 0.7478 0.7311 0.060 Uiso 1 1 calc R . . . .
C5 C 0.10661(17) 0.51412(14) 0.70509(16) 0.0529(4) Uani 1 1 d . . . . .
H5 H 0.0310 0.5549 0.6932 0.064 Uiso 1 1 calc R . . . .
C2 C 0.29681(16) 0.42526(12) 0.64780(13) 0.0446(4) Uani 1 1 d . . . . .
H2 H 0.3618 0.4440 0.6073 0.054 Uiso 1 1 calc R . . . .
C10 C 0.41676(15) 0.59680(13) 0.81236(13) 0.0433(4) Uani 1 1 d . . . . .
H10 H 0.4824 0.6124 0.8876 0.052 Uiso 1 1 calc R . . . .
C7 C 0.29257(17) 0.67726(13) 0.62092(14) 0.0494(4) Uani 1 1 d . . . . .
C11 C 0.47459(17) 0.39629(14) 0.81110(16) 0.0520(4) Uani 1 1 d . . . . .
H11A H 0.5246 0.4341 0.8897 0.078 Uiso 1 1 calc GR . . . .
H11B H 0.5327 0.3878 0.7584 0.078 Uiso 1 1 calc GR . . . .
H11C H 0.4387 0.3217 0.8063 0.078 Uiso 1 1 calc GR . . . .
C21 C 0.26140(19) 0.29774(13) 0.59892(14) 0.0520(4) Uani 1 1 d . . . . .
C4 C 0.26093(16) 0.45747(13) 0.84632(14) 0.0469(4) Uani 1 1 d . . . . .
C6 C 0.18697(18) 0.57409(14) 0.56034(15) 0.0546(4) Uani 1 1 d . . . . .
H6A H 0.0989 0.6025 0.5429 0.066 Uiso 1 1 calc R . . . .
H6B H 0.2063 0.5301 0.4867 0.066 Uiso 1 1 calc R . . . .
C27 C 0.62817(17) 0.58419(15) 0.74508(17) 0.0553(4) Uani 1 1 d . . . . .
H27A H 0.6469 0.5441 0.8035 0.066 Uiso 0.523(6) 1 calc R . P A 1
H27B H 0.6366 0.5304 0.6715 0.066 Uiso 0.523(6) 1 calc R . P A 1
H27C H 0.6402 0.5332 0.6713 0.066 Uiso 0.477(6) 1 calc R . P A 2
H27D H 0.6495 0.5441 0.8034 0.066 Uiso 0.477(6) 1 calc R . P A 2
C3 C 0.36232(15) 0.46652(13) 0.77836(13) 0.0430(4) Uani 1 1 d . . . . .
C14 C 0.3313(2) 0.86588(14) 0.78202(16) 0.0569(4) Uani 1 1 d . . . . .
C20 C 0.2809(2) 0.71534(15) 0.92950(17) 0.0611(5) Uani 1 1 d . . . . .
H20A H 0.3159 0.6818 0.9876 0.073 Uiso 1 1 calc R . . . .
H20B H 0.2192 0.7707 0.9418 0.073 Uiso 1 1 calc R . . . .
C12 C 0.2748(2) 0.74992(16) 0.53980(18) 0.0643(5) Uani 1 1 d . . . . .
H12A H 0.3452 0.8108 0.5681 0.096 Uiso 1 1 calc GR . . . .
H12B H 0.1894 0.7824 0.5367 0.096 Uiso 1 1 calc GR . . . .
H12C H 0.2785 0.7030 0.4627 0.096 Uiso 1 1 calc GR . . . .
C22 C 0.3554(2) 0.22811(16) 0.56118(17) 0.0643(5) Uani 1 1 d . . . . .
H22 H 0.4392 0.2603 0.5646 0.077 Uiso 1 1 calc R . . . .
C26 C 0.1386(2) 0.24814(16) 0.5885(2) 0.0716(6) Uani 1 1 d . . . . .
H26 H 0.0708 0.2938 0.6108 0.086 Uiso 1 1 calc R . . . .
C35 C -0.0440(3) 0.35056(16) 0.8163(3) 0.0449(11) Uani 0.568(4) 1 d . . P B 1
C40 C -0.1785(3) 0.3453(2) 0.8087(3) 0.0505(10) Uani 0.568(4) 1 d G . P B 1
H40 H -0.2227 0.4127 0.8240 0.061 Uiso 0.568(4) 1 calc R . P B 1
C39 C -0.24856(19) 0.2414(3) 0.7787(3) 0.0564(12) Uani 0.568(4) 1 d G . P B 1
H39 H -0.3405 0.2378 0.7735 0.068 Uiso 0.568(4) 1 calc R . P B 1
C38 C -0.1840(2) 0.1428(2) 0.7562(3) 0.0526(12) Uani 0.568(4) 1 d G . P B 1
H38 H -0.2319 0.0717 0.7357 0.063 Uiso 0.568(4) 1 calc R . P B 1
C37 C -0.0494(2) 0.14803(16) 0.7638(3) 0.0613(10) Uani 0.568(4) 1 d G . P B 1
H37 H -0.0053 0.0806 0.7485 0.074 Uiso 0.568(4) 1 calc R . P B 1
C36 C 0.02061(18) 0.25193(18) 0.7938(3) 0.0580(9) Uani 0.568(4) 1 d G . P B 1
H36 H 0.1126 0.2555 0.7990 0.070 Uiso 0.568(4) 1 calc R . P B 1
C34 C 0.0328(2) 0.47012(16) 0.8633(2) 0.0647(5) Uani 1 1 d . . . . .
H34A H -0.0289 0.5286 0.8546 0.078 Uiso 0.568(4) 1 calc R . P B 1
H34B H 0.0751 0.4865 0.9459 0.078 Uiso 0.568(4) 1 calc R . P B 1
H34C H -0.0326 0.5231 0.8451 0.078 Uiso 0.432(4) 1 calc R . P B 2
H34D H 0.0761 0.5013 0.9459 0.078 Uiso 0.432(4) 1 calc R . P B 2
C15 C 0.2538(3) 0.95307(17) 0.7802(2) 0.0798(7) Uani 1 1 d . . . . .
H15 H 0.1611 0.9382 0.7533 0.096 Uiso 1 1 calc R . . . .
C23 C 0.3290(3) 0.11192(17) 0.5184(2) 0.0795(7) Uani 1 1 d . . . . .
H23 H 0.3948 0.0657 0.4927 0.095 Uiso 1 1 calc R . . . .
C24 C 0.2092(3) 0.06339(17) 0.5129(2) 0.0826(7) Uani 1 1 d . . . . .
H24 H 0.1925 -0.0163 0.4869 0.099 Uiso 1 1 calc R . . . .
C25 C 0.1142(3) 0.13130(19) 0.5454(2) 0.0867(8) Uani 1 1 d . . . . .
H25 H 0.0296 0.0983 0.5386 0.104 Uiso 1 1 calc R . . . .
C19 C 0.4664(2) 0.89226(19) 0.8251(3) 0.0885(8) Uani 1 1 d . . . . .
H19 H 0.5229 0.8336 0.8299 0.106 Uiso 1 1 calc R . . . .
C17 C 0.4392(3) 1.08879(19) 0.8587(2) 0.0938(9) Uani 1 1 d . . . . .
H17 H 0.4753 1.1648 0.8858 0.113 Uiso 1 1 calc R . . . .
C18 C 0.5191(3) 1.0028(2) 0.8609(3) 0.1007(9) Uani 1 1 d . . . . .
H18 H 0.6117 1.0189 0.8871 0.121 Uiso 1 1 calc R . . . .
C16 C 0.3091(4) 1.0646(2) 0.8177(3) 0.1049(10) Uani 1 1 d . . . . .
H16 H 0.2534 1.1241 0.8141 0.126 Uiso 1 1 calc R . . . .
C30 C 0.8903(4) 0.8044(4) 0.9311(2) 0.084(2) Uani 0.523(6) 1 d . . P A 1
H30 H 0.9328 0.8327 1.0103 0.101 Uiso 0.523(6) 1 calc R . P A 1
C29 C 0.7909(4) 0.7180(4) 0.8936(3) 0.0624(13) Uani 0.523(6) 1 d G . P A 1
H29 H 0.7654 0.6873 0.9472 0.075 Uiso 0.523(6) 1 calc R . P A 1
C28 C 0.7287(4) 0.6765(3) 0.7778(3) 0.0497(17) Uani 0.523(6) 1 d G . P A 1
C33 C 0.7661(6) 0.7214(5) 0.6994(2) 0.0584(18) Uani 0.523(6) 1 d G . P A 1
H33 H 0.7236 0.6931 0.6202 0.070 Uiso 0.523(6) 1 calc R . P A 1
C32 C 0.8655(5) 0.8078(5) 0.7369(3) 0.081(4) Uani 0.523(6) 1 d G . P A 1
H32 H 0.8910 0.8385 0.6833 0.097 Uiso 0.523(6) 1 calc R . P A 1
C31 C 0.9277(4) 0.8493(4) 0.8527(4) 0.0743(17) Uani 0.523(6) 1 d G . P A 1
H31 H 0.9957 0.9083 0.8783 0.089 Uiso 0.523(6) 1 calc R . P A 1
C40A C -0.1611(5) 0.3378(4) 0.7679(4) 0.0530(14) Uani 0.432(4) 1 d . . P B 2
H40A H -0.1973 0.3925 0.7330 0.064 Uiso 0.432(4) 1 calc R . P B 2
C39A C -0.2289(4) 0.2332(5) 0.7395(3) 0.0618(16) Uani 0.432(4) 1 d G . P B 2
H39A H -0.3113 0.2163 0.6852 0.074 Uiso 0.432(4) 1 calc R . P B 2
C38A C -0.1760(4) 0.1532(4) 0.7905(4) 0.074(2) Uani 0.432(4) 1 d G . P B 2
H38A H -0.2223 0.0817 0.7711 0.089 Uiso 0.432(4) 1 calc R . P B 2
C37A C -0.0553(4) 0.1780(3) 0.8699(4) 0.0861(19) Uani 0.432(4) 1 d G . P B 2
H37A H -0.0191 0.1234 0.9048 0.103 Uiso 0.432(4) 1 calc R . P B 2
C36A C 0.0124(3) 0.2826(3) 0.8984(4) 0.0761(17) Uani 0.432(4) 1 d G . P B 2
H36A H 0.0949 0.2996 0.9526 0.091 Uiso 0.432(4) 1 calc R . P B 2
C35A C -0.0405(4) 0.3626(3) 0.8473(4) 0.0486(16) Uani 0.432(4) 1 d G . P B 2
C31A C 0.8892(4) 0.8884(4) 0.8414(4) 0.080(2) Uani 0.477(6) 1 d . . P A 2
H31A H 0.9458 0.9548 0.8612 0.096 Uiso 0.477(6) 1 calc R . P A 2
C30A C 0.8162(5) 0.8744(4) 0.9167(3) 0.0809(19) Uani 0.477(6) 1 d G . P A 2
H30A H 0.8228 0.9312 0.9881 0.097 Uiso 0.477(6) 1 calc R . P A 2
C29A C 0.7335(4) 0.7773(4) 0.8877(3) 0.0646(15) Uani 0.477(6) 1 d G . P A 2
H29A H 0.6836 0.7677 0.9392 0.078 Uiso 0.477(6) 1 calc R . P A 2
C28A C 0.7238(4) 0.6943(3) 0.7833(3) 0.054(2) Uani 0.477(6) 1 d G . P A 2
C33A C 0.7968(6) 0.7083(5) 0.7080(3) 0.0486(15) Uani 0.477(6) 1 d G . P A 2
H33A H 0.7902 0.6516 0.6367 0.058 Uiso 0.477(6) 1 calc R . P A 2
C32A C 0.8795(5) 0.8054(5) 0.7370(4) 0.070(4) Uani 0.477(6) 1 d G . P A 2
H32A H 0.9294 0.8150 0.6855 0.084 Uiso 0.477(6) 1 calc R . P A 2

loop_
_atom_site_aniso_label
_atom_site_aniso_U_11
_atom_site_aniso_U_22
_atom_site_aniso_U_33
_atom_site_aniso_U_23
_atom_site_aniso_U_13
_atom_site_aniso_U_12
O2 0.0747(8) 0.0533(7) 0.0489(7) 0.0118(5) 0.0168(6) -0.0119(6)
O1 0.0653(8) 0.0638(8) 0.0480(7) 0.0198(6) 0.0047(6) -0.0218(6)
N2 0.0439(7) 0.0398(7) 0.0478(7) 0.0139(6) 0.0049(6) -0.0113(5)
N1 0.0461(7) 0.0429(7) 0.0629(9) 0.0154(6) 0.0097(6) -0.0120(6)
C1 0.0470(9) 0.0367(8) 0.0479(9) 0.0120(7) -0.0088(7) -0.0171(6)
C13 0.0555(9) 0.0330(7) 0.0445(8) 0.0084(6) 0.0033(7) -0.0149(6)
C9 0.0486(9) 0.0374(8) 0.0488(9) 0.0062(7) 0.0076(7) -0.0175(7)
C8 0.0482(9) 0.0387(8) 0.0614(10) 0.0147(7) 0.0086(8) -0.0099(7)
C5 0.0437(9) 0.0386(8) 0.0702(11) 0.0183(8) -0.0014(8) -0.0123(7)
C2 0.0510(9) 0.0351(8) 0.0416(8) 0.0097(6) 0.0014(7) -0.0131(6)
C10 0.0454(8) 0.0376(8) 0.0402(8) 0.0092(6) 0.0008(6) -0.0152(6)
C7 0.0558(9) 0.0386(8) 0.0482(9) 0.0157(7) -0.0018(7) -0.0141(7)
C11 0.0511(9) 0.0452(9) 0.0555(10) 0.0187(7) 0.0002(7) -0.0097(7)
C21 0.0695(11) 0.0370(8) 0.0411(8) 0.0108(7) -0.0017(7) -0.0140(8)
C4 0.0511(9) 0.0379(8) 0.0446(8) 0.0089(6) 0.0026(7) -0.0166(7)
C6 0.0575(10) 0.0440(9) 0.0519(9) 0.0175(7) -0.0114(8) -0.0167(8)
C27 0.0480(9) 0.0512(10) 0.0683(11) 0.0228(8) 0.0110(8) -0.0047(7)
C3 0.0432(8) 0.0370(8) 0.0421(8) 0.0106(6) -0.0006(6) -0.0128(6)
C14 0.0718(12) 0.0373(9) 0.0608(10) 0.0106(8) 0.0199(9) -0.0108(8)
C20 0.0717(12) 0.0457(9) 0.0623(11) 0.0072(8) 0.0215(9) -0.0105(8)
C12 0.0767(13) 0.0504(10) 0.0630(11) 0.0274(9) -0.0021(9) -0.0135(9)
C22 0.0889(14) 0.0434(9) 0.0570(11) 0.0094(8) 0.0184(10) -0.0088(9)
C26 0.0687(12) 0.0432(10) 0.0840(14) 0.0115(9) -0.0088(10) -0.0215(9)
C35 0.047(2) 0.043(2) 0.044(2) 0.0108(14) 0.0148(15) -0.0116(16)
C40 0.0476(19) 0.052(2) 0.053(3) 0.0152(18) 0.0156(17) 0.0000(14)
C39 0.0446(19) 0.060(2) 0.065(3) 0.019(2) 0.0146(17) -0.0100(16)
C38 0.056(2) 0.044(2) 0.056(2) 0.0131(15) 0.0109(15) -0.0161(17)
C37 0.0593(19) 0.0420(16) 0.082(3) 0.0146(16) 0.0207(17) -0.0058(14)
C36 0.0474(17) 0.0465(17) 0.079(2) 0.0148(16) 0.0179(15) -0.0055(13)
C34 0.0579(11) 0.0521(10) 0.0870(14) 0.0184(10) 0.0271(10) -0.0092(8)
C15 0.0909(16) 0.0457(11) 0.0907(16) 0.0139(10) 0.0066(13) -0.0025(10)
C23 0.1167(19) 0.0429(10) 0.0727(14) 0.0091(9) 0.0217(13) -0.0027(11)
C24 0.120(2) 0.0367(10) 0.0734(14) 0.0095(9) -0.0033(13) -0.0204(12)
C25 0.0892(16) 0.0468(11) 0.1009(18) 0.0142(11) -0.0120(14) -0.0312(11)
C19 0.0730(14) 0.0469(11) 0.131(2) 0.0039(12) 0.0268(14) -0.0224(10)
C17 0.151(3) 0.0439(12) 0.0750(15) 0.0124(10) 0.0110(16) -0.0369(14)
C18 0.108(2) 0.0575(14) 0.124(2) 0.0036(14) 0.0345(17) -0.0401(14)
C16 0.145(3) 0.0412(12) 0.109(2) 0.0165(12) -0.0001(19) 0.0008(14)
C30 0.086(4) 0.098(4) 0.052(2) 0.017(2) -0.008(2) -0.042(3)
C29 0.061(2) 0.075(3) 0.052(2) 0.0262(19) 0.0060(17) -0.014(2)
C28 0.054(4) 0.047(2) 0.043(3) 0.009(2) 0.008(3) -0.006(2)
C33 0.045(3) 0.073(3) 0.057(3) 0.031(2) -0.0042(18) -0.011(2)
C32 0.074(5) 0.112(9) 0.062(6) 0.047(6) 0.001(4) -0.041(5)
C31 0.070(3) 0.068(3) 0.074(3) 0.022(2) -0.005(2) -0.031(3)
C40A 0.052(3) 0.054(3) 0.052(3) 0.015(2) 0.012(2) 0.001(2)
C39A 0.045(3) 0.072(3) 0.060(4) 0.012(3) 0.007(2) -0.008(2)
C38A 0.080(5) 0.067(4) 0.078(4) 0.024(3) 0.023(3) -0.019(3)
C37A 0.085(4) 0.073(3) 0.105(5) 0.051(3) 0.000(3) -0.013(3)
C36A 0.064(3) 0.070(3) 0.092(4) 0.040(3) -0.006(3) -0.011(2)
C35A 0.048(3) 0.052(3) 0.044(3) 0.0079(19) 0.0149(19) -0.001(2)
C31A 0.068(3) 0.076(4) 0.088(4) 0.034(3) -0.012(3) -0.036(3)
C30A 0.077(3) 0.070(3) 0.069(3) -0.002(2) -0.004(2) -0.032(3)
C29A 0.062(3) 0.068(3) 0.054(2) 0.006(2) 0.010(2) -0.020(2)
C28A 0.036(4) 0.058(3) 0.065(5) 0.021(3) 0.001(3) -0.019(2)
C33A 0.038(3) 0.059(3) 0.047(3) 0.020(2) 0.0016(17) 0.002(2)
C32A 0.049(4) 0.075(7) 0.086(9) 0.036(6) 0.001(4) -0.017(4)

loop_
_atom_type_symbol
_atom_type_description
_atom_type_scat_dispersion_real
_atom_type_scat_dispersion_imag
_atom_type_scat_source
C C 0.0181 0.0091 'International Tables Vol C Tables 4.2.6.8 and 6.1.1.4'
H H 0.0000 0.0000 'International Tables Vol C Tables 4.2.6.8 and 6.1.1.4'
N N 0.0311 0.0180 'International Tables Vol C Tables 4.2.6.8 and 6.1.1.4'
O O 0.0492 0.0322 'International Tables Vol C Tables 4.2.6.8 and 6.1.1.4'

loop_
_geom_angle_atom_site_label_1
_geom_angle_atom_site_label_2
_geom_angle_atom_site_label_3
_geom_angle
_geom_angle_site_symmetry_1
_geom_angle_site_symmetry_3
_geom_angle_publ_flag
C13 N2 C10 123.36(14) . . ?
C13 N2 C27 116.94(14) . . ?
C10 N2 C27 118.78(13) . . ?
C5 N1 C34 120.11(16) . . ?
C4 N1 C5 119.28(14) . . ?
C4 N1 C34 118.86(16) . . ?
C5 C1 C2 117.83(15) . . ?
C5 C1 C6 121.40(17) . . ?
C6 C1 C2 118.55(16) . . ?
O2 C13 N2 120.53(16) . . ?
O2 C13 C7 121.40(15) . . ?
N2 C13 C7 118.02(14) . . ?
C10 C9 C8 119.16(14) . . ?
C20 C9 C8 120.86(17) . . ?
C20 C9 C10 119.84(17) . . ?
C9 C8 H8 106.8 . . ?
C9 C8 C7 113.03(14) . . ?
C9 C8 C14 110.51(14) . . ?
C7 C8 H8 106.8 . . ?
C14 C8 H8 106.8 . . ?
C14 C8 C7 112.52(14) . . ?
N1 C5 H5 119.2 . . ?
C1 C5 N1 121.57(16) . . ?
C1 C5 H5 119.2 . . ?
C1 C2 H2 107.1 . . ?
C1 C2 C21 115.82(13) . . ?
C1 C2 C3 105.04(13) . . ?
C21 C2 H2 107.1 . . ?
C21 C2 C3 114.12(13) . . ?
C3 C2 H2 107.1 . . ?
N2 C10 C9 110.24(13) . . ?
N2 C10 H10 105.7 . . ?
N2 C10 C3 111.41(12) . . ?
C9 C10 H10 105.7 . . ?
C9 C10 C3 117.15(12) . . ?
C3 C10 H10 105.7 . . ?
C13 C7 C8 110.16(13) . . ?
C13 C7 C6 110.95(14) . . ?
C8 C7 C6 110.62(14) . . ?
C12 C7 C13 107.92(15) . . ?
C12 C7 C8 111.51(15) . . ?
C12 C7 C6 105.57(13) . . ?
H11A C11 H11B 109.5 . . ?
H11A C11 H11C 109.5 . . ?
H11B C11 H11C 109.5 . . ?
C3 C11 H11A 109.5 . . ?
C3 C11 H11B 109.5 . . ?
C3 C11 H11C 109.5 . . ?
C22 C21 C2 118.85(16) . . ?
C22 C21 C26 117.87(17) . . ?
C26 C21 C2 123.27(18) . . ?
O1 C4 N1 121.41(16) . . ?
O1 C4 C3 122.01(15) . . ?
N1 C4 C3 116.55(14) . . ?
C1 C6 C7 112.50(13) . . ?
C1 C6 H6A 109.1 . . ?
C1 C6 H6B 109.1 . . ?
C7 C6 H6A 109.1 . . ?
C7 C6 H6B 109.1 . . ?
H6A C6 H6B 107.8 . . ?
N2 C27 H27A 108.1 . . ?
N2 C27 H27B 108.1 . . ?
N2 C27 H27C 109.6 . . ?
N2 C27 H27D 109.6 . . ?
N2 C27 C28A 110.1(2) . . ?
H27A C27 H27B 107.3 . . ?
H27C C27 H27D 108.2 . . ?
C28 C27 N2 116.9(2) . . ?
C28 C27 H27A 108.1 . . ?
C28 C27 H27B 108.1 . . ?
C28A C27 H27C 109.6 . . ?
C28A C27 H27D 109.6 . . ?
C2 C3 C10 108.29(12) . . ?
C11 C3 C2 112.27(14) . . ?
C11 C3 C10 109.79(12) . . ?
C11 C3 C4 107.32(13) . . ?
C4 C3 C2 109.73(12) . . ?
C4 C3 C10 109.41(13) . . ?
C15 C14 C8 120.69(18) . . ?
C15 C14 C19 117.42(19) . . ?
C19 C14 C8 121.88(18) . . ?
C9 C20 H20A 120.0 . . ?
C9 C20 H20B 120.0 . . ?
H20A C20 H20B 120.0 . . ?
C7 C12 H12A 109.5 . . ?
C7 C12 H12B 109.5 . . ?
C7 C12 H12C 109.5 . . ?
H12A C12 H12B 109.5 . . ?
H12A C12 H12C 109.5 . . ?
H12B C12 H12C 109.5 . . ?
C21 C22 H22 119.5 . . ?
C21 C22 C23 121.0(2) . . ?
C23 C22 H22 119.5 . . ?
C21 C26 H26 119.9 . . ?
C21 C26 C25 120.1(2) . . ?
C25 C26 H26 119.9 . . ?
C40 C35 C36 120.0 . . ?
C40 C35 C34 117.83(19) . . ?
C36 C35 C34 121.84(19) . . ?
C35 C40 H40 120.0 . . ?
C35 C40 C39 120.0 . . ?
C39 C40 H40 120.0 . . ?
C40 C39 H39 120.0 . . ?
C40 C39 C38 120.0 . . ?
C38 C39 H39 120.0 . . ?
C39 C38 H38 120.0 . . ?
C37 C38 C39 120.0 . . ?
C37 C38 H38 120.0 . . ?
C38 C37 H37 120.0 . . ?
C38 C37 C36 120.0 . . ?
C36 C37 H37 120.0 . . ?
C35 C36 H36 120.0 . . ?
C37 C36 C35 120.0 . . ?
C37 C36 H36 120.0 . . ?
N1 C34 C35 109.10(18) . . ?
N1 C34 H34A 109.9 . . ?
N1 C34 H34B 109.9 . . ?
N1 C34 H34C 107.3 . . ?
N1 C34 H34D 107.3 . . ?
N1 C34 C35A 119.9(2) . . ?
C35 C34 H34A 109.9 . . ?
C35 C34 H34B 109.9 . . ?
H34A C34 H34B 108.3 . . ?
H34C C34 H34D 106.9 . . ?
C35A C34 H34C 107.3 . . ?
C35A C34 H34D 107.3 . . ?
C14 C15 H15 119.6 . . ?
C14 C15 C16 120.7(3) . . ?
C16 C15 H15 119.6 . . ?
C22 C23 H23 119.7 . . ?
C24 C23 C22 120.6(2) . . ?
C24 C23 H23 119.7 . . ?
C23 C24 H24 120.6 . . ?
C25 C24 C23 118.8(2) . . ?
C25 C24 H24 120.6 . . ?
C26 C25 H25 119.3 . . ?
C24 C25 C26 121.4(2) . . ?
C24 C25 H25 119.3 . . ?
C14 C19 H19 119.5 . . ?
C18 C19 C14 120.9(3) . . ?
C18 C19 H19 119.5 . . ?
C18 C17 H17 120.4 . . ?
C16 C17 H17 120.4 . . ?
C16 C17 C18 119.2(2) . . ?
C19 C18 H18 119.8 . . ?
C17 C18 C19 120.5(3) . . ?
C17 C18 H18 119.8 . . ?
C15 C16 H16 119.4 . . ?
C17 C16 C15 121.2(3) . . ?
C17 C16 H16 119.4 . . ?
C29 C30 H30 120.0 . . ?
C29 C30 C31 120.0 . . ?
C31 C30 H30 120.0 . . ?
C30 C29 H29 120.0 . . ?
C30 C29 C28 120.0 . . ?
C28 C29 H29 120.0 . . ?
C29 C28 C27 116.6(3) . . ?
C33 C28 C27 123.3(3) . . ?
C33 C28 C29 120.0 . . ?
C28 C33 H33 120.0 . . ?
C28 C33 C32 120.0 . . ?
C32 C33 H33 120.0 . . ?
C33 C32 H32 120.0 . . ?
C33 C32 C31 120.0 . . ?
C31 C32 H32 120.0 . . ?
C30 C31 H31 120.0 . . ?
C32 C31 C30 120.0 . . ?
C32 C31 H31 120.0 . . ?
C39A C40A H40A 120.0 . . ?
C39A C40A C35A 120.0 . . ?
C35A C40A H40A 120.0 . . ?
C40A C39A H39A 120.0 . . ?
C40A C39A C38A 120.0 . . ?
C38A C39A H39A 120.0 . . ?
C39A C38A H38A 120.0 . . ?
C39A C38A C37A 120.0 . . ?
C37A C38A H38A 120.0 . . ?
C38A C37A H37A 120.0 . . ?
C36A C37A C38A 120.0 . . ?
C36A C37A H37A 120.0 . . ?
C37A C36A H36A 120.0 . . ?
C37A C36A C35A 120.0 . . ?
C35A C36A H36A 120.0 . . ?
C40A C35A C34 116.9(3) . . ?
C36A C35A C34 122.7(3) . . ?
C36A C35A C40A 120.0 . . ?
C30A C31A H31A 120.0 . . ?
C30A C31A C32A 120.0 . . ?
C32A C31A H31A 120.0 . . ?
C31A C30A H30A 120.0 . . ?
C31A C30A C29A 120.0 . . ?
C29A C30A H30A 120.0 . . ?
C30A C29A H29A 120.0 . . ?
C30A C29A C28A 120.0 . . ?
C28A C29A H29A 120.0 . . ?
C29A C28A C27 121.8(3) . . ?
C33A C28A C27 118.1(3) . . ?
C33A C28A C29A 120.0 . . ?
C28A C33A H33A 120.0 . . ?
C28A C33A C32A 120.0 . . ?
C32A C33A H33A 120.0 . . ?
C31A C32A H32A 120.0 . . ?
C33A C32A C31A 120.0 . . ?
C33A C32A H32A 120.0 . . ?

loop_
_geom_bond_atom_site_label_1
_geom_bond_atom_site_label_2
_geom_bond_distance
_geom_bond_site_symmetry_2
_geom_bond_publ_flag
O2 C13 1.222(2) . ?
O1 C4 1.227(2) . ?
N2 C13 1.369(2) . ?
N2 C10 1.461(2) . ?
N2 C27 1.478(2) . ?
N1 C5 1.400(2) . ?
N1 C4 1.371(2) . ?
N1 C34 1.468(2) . ?
C1 C5 1.330(3) . ?
C1 C2 1.503(2) . ?
C1 C6 1.491(2) . ?
C13 C7 1.536(3) . ?
C9 C8 1.532(2) . ?
C9 C10 1.513(2) . ?
C9 C20 1.323(3) . ?
C8 H8 1.0000 . ?
C8 C7 1.550(3) . ?
C8 C14 1.534(2) . ?
C5 H5 0.9500 . ?
C2 H2 1.0000 . ?
C2 C21 1.533(2) . ?
C2 C3 1.554(2) . ?
C10 H10 1.0000 . ?
C10 C3 1.6161(19) . ?
C7 C6 1.575(2) . ?
C7 C12 1.535(2) . ?
C11 H11A 0.9800 . ?
C11 H11B 0.9800 . ?
C11 H11C 0.9800 . ?
C11 C3 1.523(2) . ?
C21 C22 1.384(3) . ?
C21 C26 1.386(3) . ?
C4 C3 1.526(2) . ?
C6 H6A 0.9900 . ?
C6 H6B 0.9900 . ?
C27 H27A 0.9900 . ?
C27 H27B 0.9900 . ?
C27 H27C 0.9900 . ?
C27 H27D 0.9900 . ?
C27 C28 1.454(4) . ?
C27 C28A 1.579(4) . ?
C14 C15 1.361(3) . ?
C14 C19 1.394(3) . ?
C20 H20A 0.9500 . ?
C20 H20B 0.9500 . ?
C12 H12A 0.9800 . ?
C12 H12B 0.9800 . ?
C12 H12C 0.9800 . ?
C22 H22 0.9500 . ?
C22 C23 1.388(3) . ?
C26 H26 0.9500 . ?
C26 C25 1.394(3) . ?
C35 C40 1.3900 . ?
C35 C36 1.3900 . ?
C35 C34 1.571(3) . ?
C40 H40 0.9500 . ?
C40 C39 1.3900 . ?
C39 H39 0.9500 . ?
C39 C38 1.3900 . ?
C38 H38 0.9500 . ?
C38 C37 1.3900 . ?
C37 H37 0.9500 . ?
C37 C36 1.3900 . ?
C36 H36 0.9500 . ?
C34 H34A 0.9900 . ?
C34 H34B 0.9900 . ?
C34 H34C 0.9900 . ?
C34 H34D 0.9900 . ?
C34 C35A 1.479(4) . ?
C15 H15 0.9500 . ?
C15 C16 1.404(3) . ?
C23 H23 0.9500 . ?
C23 C24 1.369(4) . ?
C24 H24 0.9500 . ?
C24 C25 1.361(4) . ?
C25 H25 0.9500 . ?
C19 H19 0.9500 . ?
C19 C18 1.385(3) . ?
C17 H17 0.9500 . ?
C17 C18 1.365(4) . ?
C17 C16 1.341(4) . ?
C18 H18 0.9500 . ?
C16 H16 0.9500 . ?
C30 H30 0.9500 . ?
C30 C29 1.3900 . ?
C30 C31 1.3900 . ?
C29 H29 0.9500 . ?
C29 C28 1.3900 . ?
C28 C33 1.3900 . ?
C33 H33 0.9500 . ?
C33 C32 1.3900 . ?
C32 H32 0.9500 . ?
C32 C31 1.3900 . ?
C31 H31 0.9500 . ?
C40A H40A 0.9500 . ?
C40A C39A 1.3900 . ?
C40A C35A 1.3900 . ?
C39A H39A 0.9500 . ?
C39A C38A 1.3900 . ?
C38A H38A 0.9500 . ?
C38A C37A 1.3900 . ?
C37A H37A 0.9500 . ?
C37A C36A 1.3900 . ?
C36A H36A 0.9500 . ?
C36A C35A 1.3900 . ?
C31A H31A 0.9500 . ?
C31A C30A 1.3900 . ?
C31A C32A 1.3900 . ?
C30A H30A 0.9500 . ?
C30A C29A 1.3900 . ?
C29A H29A 0.9500 . ?
C29A C28A 1.3900 . ?
C28A C33A 1.3900 . ?
C33A H33A 0.9500 . ?
C33A C32A 1.3900 . ?
C32A H32A 0.9500 . ?

loop_
_geom_torsion_atom_site_label_1
_geom_torsion_atom_site_label_2
_geom_torsion_atom_site_label_3
_geom_torsion_atom_site_label_4
_geom_torsion
_geom_torsion_site_symmetry_1
_geom_torsion_site_symmetry_2
_geom_torsion_site_symmetry_3
_geom_torsion_site_symmetry_4
_geom_torsion_publ_flag
O2 C13 C7 C8 -146.08(14) . . . . ?
O2 C13 C7 C6 91.08(17) . . . . ?
O2 C13 C7 C12 -24.1(2) . . . . ?
O1 C4 C3 C2 146.92(15) . . . . ?
O1 C4 C3 C10 -94.40(17) . . . . ?
O1 C4 C3 C11 24.7(2) . . . . ?
N2 C13 C7 C8 31.48(18) . . . . ?
N2 C13 C7 C6 -91.36(16) . . . . ?
N2 C13 C7 C12 153.43(14) . . . . ?
N2 C10 C3 C2 -47.27(17) . . . . ?
N2 C10 C3 C11 75.63(16) . . . . ?
N2 C10 C3 C4 -166.84(12) . . . . ?
N2 C27 C28 C29 97.3(4) . . . . ?
N2 C27 C28 C33 -84.3(3) . . . . ?
N2 C27 C28A C29A 63.4(4) . . . . ?
N2 C27 C28A C33A -114.8(3) . . . . ?
N1 C4 C3 C2 -31.25(18) . . . . ?
N1 C4 C3 C10 87.42(15) . . . . ?
N1 C4 C3 C11 -153.50(14) . . . . ?
N1 C34 C35A C40A -94.6(3) . . . . ?
N1 C34 C35A C36A 78.4(3) . . . . ?
C1 C2 C21 C22 150.52(16) . . . . ?
C1 C2 C21 C26 -28.3(2) . . . . ?
C1 C2 C3 C10 -61.98(15) . . . . ?
C1 C2 C3 C11 176.65(12) . . . . ?
C1 C2 C3 C4 57.39(15) . . . . ?
C13 N2 C10 C9 -43.50(18) . . . . ?
C13 N2 C10 C3 88.33(17) . . . . ?
C13 N2 C27 C28 77.3(3) . . . . ?
C13 N2 C27 C28A 78.6(2) . . . . ?
C13 C7 C6 C1 67.4(2) . . . . ?
C9 C8 C7 C13 -46.79(17) . . . . ?
C9 C8 C7 C6 76.24(17) . . . . ?
C9 C8 C7 C12 -166.60(14) . . . . ?
C9 C8 C14 C15 -127.4(2) . . . . ?
C9 C8 C14 C19 51.3(3) . . . . ?
C9 C10 C3 C2 80.95(17) . . . . ?
C9 C10 C3 C11 -156.16(14) . . . . ?
C9 C10 C3 C4 -38.62(18) . . . . ?
C8 C9 C10 N2 23.01(18) . . . . ?
C8 C9 C10 C3 -105.77(15) . . . . ?
C8 C7 C6 C1 -55.2(2) . . . . ?
C8 C14 C15 C16 -179.6(2) . . . . ?
C8 C14 C19 C18 179.1(2) . . . . ?
C5 N1 C4 O1 169.97(15) . . . . ?
C5 N1 C4 C3 -11.8(2) . . . . ?
C5 N1 C34 C35 95.7(2) . . . . ?
C5 N1 C34 C35A 104.5(3) . . . . ?
C5 C1 C2 C21 80.40(18) . . . . ?
C5 C1 C2 C3 -46.48(17) . . . . ?
C5 C1 C6 C7 90.5(2) . . . . ?
C2 C1 C5 N1 5.1(2) . . . . ?
C2 C1 C6 C7 -72.2(2) . . . . ?
C2 C21 C22 C23 178.66(18) . . . . ?
C2 C21 C26 C25 -178.66(19) . . . . ?
C10 N2 C13 O2 -166.99(14) . . . . ?
C10 N2 C13 C7 15.4(2) . . . . ?
C10 N2 C27 C28 -113.4(2) . . . . ?
C10 N2 C27 C28A -112.1(2) . . . . ?
C10 C9 C8 C7 20.04(19) . . . . ?
C10 C9 C8 C14 -107.07(16) . . . . ?
C7 C8 C14 C15 105.2(2) . . . . ?
C7 C8 C14 C19 -76.1(2) . . . . ?
C21 C2 C3 C10 170.11(14) . . . . ?
C21 C2 C3 C11 48.74(19) . . . . ?
C21 C2 C3 C4 -70.52(18) . . . . ?
C21 C22 C23 C24 -0.2(3) . . . . ?
C21 C26 C25 C24 0.1(4) . . . . ?
C4 N1 C5 C1 27.8(2) . . . . ?
C4 N1 C34 C35 -99.4(2) . . . . ?
C4 N1 C34 C35A -90.7(3) . . . . ?
C6 C1 C5 N1 -157.73(14) . . . . ?
C6 C1 C2 C21 -116.27(16) . . . . ?
C6 C1 C2 C3 116.86(14) . . . . ?
C27 N2 C13 O2 1.8(2) . . . . ?
C27 N2 C13 C7 -175.76(13) . . . . ?
C27 N2 C10 C9 147.88(14) . . . . ?
C27 N2 C10 C3 -80.29(16) . . . . ?
C27 C28 C33 C32 -178.3(4) . . . . ?
C27 C28A C33A C32A 178.3(4) . . . . ?
C3 C2 C21 C22 -87.3(2) . . . . ?
C3 C2 C21 C26 93.9(2) . . . . ?
C14 C8 C7 C13 79.25(17) . . . . ?
C14 C8 C7 C6 -157.72(15) . . . . ?
C14 C8 C7 C12 -40.6(2) . . . . ?
C14 C15 C16 C17 -1.5(5) . . . . ?
C14 C19 C18 C17 2.5(5) . . . . ?
C20 C9 C8 C7 -164.29(15) . . . . ?
C20 C9 C8 C14 68.6(2) . . . . ?
C20 C9 C10 N2 -152.71(15) . . . . ?
C20 C9 C10 C3 78.51(19) . . . . ?
C12 C7 C6 C1 -175.97(17) . . . . ?
C22 C21 C26 C25 2.5(3) . . . . ?
C22 C23 C24 C25 2.8(4) . . . . ?
C26 C21 C22 C23 -2.5(3) . . . . ?
C35 C40 C39 C38 0.0 . . . . ?
C40 C35 C36 C37 0.0 . . . . ?
C40 C35 C34 N1 -141.88(19) . . . . ?
C40 C39 C38 C37 0.0 . . . . ?
C39 C38 C37 C36 0.0 . . . . ?
C38 C37 C36 C35 0.0 . . . . ?
C36 C35 C40 C39 0.0 . . . . ?
C36 C35 C34 N1 44.7(3) . . . . ?
C34 N1 C5 C1 -167.49(15) . . . . ?
C34 N1 C4 O1 5.0(2) . . . . ?
C34 N1 C4 C3 -176.78(14) . . . . ?
C34 C35 C40 C39 -173.5(3) . . . . ?
C34 C35 C36 C37 173.3(3) . . . . ?
C15 C14 C19 C18 -2.1(4) . . . . ?
C23 C24 C25 C26 -2.8(4) . . . . ?
C19 C14 C15 C16 1.6(4) . . . . ?
C18 C17 C16 C15 1.7(5) . . . . ?
C16 C17 C18 C19 -2.2(5) . . . . ?
C30 C29 C28 C27 178.4(4) . . . . ?
C30 C29 C28 C33 0.0 . . . . ?
C29 C30 C31 C32 0.0 . . . . ?
C29 C28 C33 C32 0.0 . . . . ?
C28 C33 C32 C31 0.0 . . . . ?
C33 C32 C31 C30 0.0 . . . . ?
C31 C30 C29 C28 0.0 . . . . ?
C40A C39A C38A C37A 0.0 . . . . ?
C39A C40A C35A C34 173.2(4) . . . . ?
C39A C40A C35A C36A 0.0 . . . . ?
C39A C38A C37A C36A 0.0 . . . . ?
C38A C37A C36A C35A 0.0 . . . . ?
C37A C36A C35A C34 -172.7(4) . . . . ?
C37A C36A C35A C40A 0.0 . . . . ?
C35A C40A C39A C38A 0.0 . . . . ?
C31A C30A C29A C28A 0.0 . . . . ?
C30A C31A C32A C33A 0.0 . . . . ?
C30A C29A C28A C27 -178.2(4) . . . . ?
C30A C29A C28A C33A 0.0 . . . . ?
C29A C28A C33A C32A 0.0 . . . . ?
C28A C33A C32A C31A 0.0 . . . . ?
C32A C31A C30A C29A 0.0 . . . . ?
